data_1513692
loop_
_publ_author_name
'Young, Brian S'
'Chase, Daniel T'
'Marshall, Jonathan L'
'Vonnegut, Chris L'
'Zakharov, Lev N'
'Haley, Michael M'

_publ_section_title
;
 Synthesis and Properties of Fully-Conjugated Indacenedithiophenes.
;
_journal_issue 3
_journal_name_full 'Chemical science (Royal Society of Chemistry : 2010)'
_journal_page_first 1008
_journal_page_last 1014
_journal_paper_doi 10.1039/C3SC53181C
_journal_volume 5
_journal_year 2014
_chemical_formula_sum 'C34 H28 S2'
_chemical_formula_weight 500.68
_chemical_name_systematic
;
 ?
;
_space_group_IT_number 2
_symmetry_cell_setting triclinic
_symmetry_space_group_name_Hall '-P 1'
_symmetry_space_group_name_H-M 'P -1'
_atom_sites_solution_hydrogens difmap
_atom_sites_solution_primary direct
_atom_sites_solution_secondary difmap
_audit_creation_method SHELXTL
_cell_angle_alpha 91.725(4)
_cell_angle_beta 107.227(4)
_cell_angle_gamma 105.087(4)
_cell_formula_units_Z 1
_cell_length_a 7.9092(14)
_cell_length_b 8.0857(14)
_cell_length_c 10.8326(19)
_cell_measurement_reflns_used 5053
_cell_measurement_temperature 100(2)
_cell_measurement_theta_max 28.28
_cell_measurement_theta_min 2.63
_cell_volume 634.55(19)
_computing_cell_refinement 'Bruker SAINT'
_computing_data_collection 'Bruker APEX2'
_computing_data_reduction 'Bruker SAINT'
_computing_molecular_graphics 'Bruker SHELXTL'
_computing_publication_material 'Bruker SHELXTL'
_computing_structure_refinement 'SHELXL-97 (Sheldrick, 1997)'
_computing_structure_solution 'SHELXS-97 (Sheldrick, 1990)'
_diffrn_ambient_temperature 100(2)
_diffrn_measured_fraction_theta_full 0.999
_diffrn_measured_fraction_theta_max 0.999
_diffrn_measurement_device_type 'Bruker APEX-II CCD'
_diffrn_measurement_method '\f and \w scans'
_diffrn_radiation_monochromator 'triumph mirror'
_diffrn_radiation_source 'fine-focus sealed tube'
_diffrn_radiation_type MoK\a
_diffrn_radiation_wavelength 0.71073
_diffrn_reflns_av_R_equivalents 0.0304
_diffrn_reflns_av_sigmaI/netI 0.0310
_diffrn_reflns_limit_h_max 9
_diffrn_reflns_limit_h_min -9
_diffrn_reflns_limit_k_max 9
_diffrn_reflns_limit_k_min -9
_diffrn_reflns_limit_l_max 12
_diffrn_reflns_limit_l_min -12
_diffrn_reflns_number 8463
_diffrn_reflns_theta_full 25.00
_diffrn_reflns_theta_max 25.00
_diffrn_reflns_theta_min 1.98
_diffrn_standards_number 0
_exptl_absorpt_coefficient_mu 0.232
_exptl_absorpt_correction_T_max 0.9954
_exptl_absorpt_correction_T_min 0.9682
_exptl_absorpt_correction_type multi-scan
_exptl_absorpt_process_details SADABS
_exptl_crystal_colour black
_exptl_crystal_density_diffrn 1.310
_exptl_crystal_density_method 'not measured'
_exptl_crystal_description plate
_exptl_crystal_F_000 264
_exptl_crystal_size_max 0.14
_exptl_crystal_size_mid 0.04
_exptl_crystal_size_min 0.02
_refine_diff_density_max 0.601
_refine_diff_density_min -0.366
_refine_diff_density_rms 0.060
_refine_ls_extinction_method none
_refine_ls_goodness_of_fit_ref 1.005
_refine_ls_hydrogen_treatment refall
_refine_ls_matrix_type full
_refine_ls_number_parameters 219
_refine_ls_number_reflns 2237
_refine_ls_number_restraints 0
_refine_ls_restrained_S_all 1.005
_refine_ls_R_factor_all 0.0549
_refine_ls_R_factor_gt 0.0449
_refine_ls_shift/su_max 0.000
_refine_ls_shift/su_mean 0.000
_refine_ls_structure_factor_coef Fsqd
_refine_ls_weighting_details 'calc w=1/[\s^2^(Fo^2^)+(0.0604P)^2^+0.7934P] where P=(Fo^2^+2Fc^2^)/3'
_refine_ls_weighting_scheme calc
_refine_ls_wR_factor_gt 0.1126
_refine_ls_wR_factor_ref 0.1196
_reflns_number_gt 1893
_reflns_number_total 2237
_reflns_threshold_expression >2sigma(I)
_cod_data_source_file c3sc53181c.txt
_cod_data_source_block mo_mh114_0m
_cod_depositor_comments
;
The following automatic conversions were performed:

'_symmetry_cell_setting' value 'Triclinic' changed to 'triclinic'
according to
/usr/data/users/saulius/automatic-downloads/current/RSC/lib/dictionaries/cif_core.dic
dictionary named 'cif_core.dic' version 2.4.2 from 2011-04-26.

Automatic conversion script
Id: cif_fix_values 2281 2013-09-26 08:29:07Z andrius 

 Adding full bibliography for
 ./tmp-cod-update-bibliographies-10052/cifs/1513692.cif.
;
_cod_original_cell_volume 634.54(19)
_cod_original_sg_symbol_H-M P-1
_cod_database_code 1513692

loop_
_symmetry_equiv_pos_as_xyz
'x, y, z'
'-x, -y, -z'

loop_
_atom_site_label
_atom_site_type_symbol
_atom_site_fract_x
_atom_site_fract_y
_atom_site_fract_z
_atom_site_U_iso_or_equiv
_atom_site_adp_type
_atom_site_occupancy
_atom_site_symmetry_multiplicity
_atom_site_calc_flag
S1 S 0.84680(8) 0.42922(8) 0.26869(6) 0.0208(2) Uani 1 1 d
C1 C 0.5018(3) -0.1496(3) 0.4253(2) 0.0132(5) Uani 1 1 d
C2 C 0.5847(3) 0.0197(3) 0.4029(2) 0.0135(5) Uani 1 1 d
C3 C 0.5813(3) 0.1686(3) 0.4802(2) 0.0127(5) Uani 1 1 d
C4 C 0.6780(3) 0.3204(3) 0.4330(2) 0.0154(5) Uani 1 1 d
C5 C 0.7349(3) 0.2613(3) 0.3352(2) 0.0153(5) Uani 1 1 d
C6 C 0.6778(3) 0.0749(3) 0.3136(2) 0.0141(5) Uani 1 1 d
C7 C 0.7257(3) 0.5038(3) 0.4537(2) 0.0124(5) Uani 1 1 d
C8 C 0.8174(4) 0.5762(3) 0.3721(3) 0.0231(6) Uani 1 1 d
C9 C 0.7064(3) -0.0356(3) 0.2149(2) 0.0140(5) Uani 1 1 d
C10 C 0.8864(3) -0.0335(3) 0.2180(2) 0.0160(5) Uani 1 1 d
C11 C 0.9085(3) -0.1386(3) 0.1232(2) 0.0179(5) Uani 1 1 d
C12 C 0.7611(3) -0.2465(3) 0.0275(2) 0.0194(5) Uani 1 1 d
C13 C 0.5844(3) -0.2490(3) 0.0266(2) 0.0167(5) Uani 1 1 d
C14 C 0.5544(3) -0.1443(3) 0.1176(2) 0.0149(5) Uani 1 1 d
C15 C 1.0538(4) 0.0714(4) 0.3245(3) 0.0216(6) Uani 1 1 d
C16 C 0.7903(5) -0.3590(4) -0.0734(3) 0.0308(7) Uani 1 1 d
C17 C 0.3597(3) -0.1477(3) 0.1060(2) 0.0176(5) Uani 1 1 d
H1 H 0.499(3) -0.245(3) 0.375(2) 0.017(6) Uiso 1 1 d
H7 H 0.701(3) 0.548(3) 0.500(2) 0.008(7) Uiso 1 1 d
H8 H 0.861(4) 0.687(4) 0.367(3) 0.030(8) Uiso 1 1 d
H11 H 1.025(4) -0.136(3) 0.127(2) 0.017(6) Uiso 1 1 d
H13 H 0.481(4) -0.324(3) -0.041(3) 0.017(6) Uiso 1 1 d
H15A H 1.040(5) 0.062(5) 0.403(4) 0.062(12) Uiso 1 1 d
H15B H 1.156(5) 0.045(4) 0.326(3) 0.051(10) Uiso 1 1 d
H15C H 1.067(5) 0.182(5) 0.324(3) 0.054(11) Uiso 1 1 d
H16A H 0.835(6) -0.449(6) -0.040(4) 0.077(13) Uiso 1 1 d
H16B H 0.880(5) -0.310(5) -0.096(4) 0.055(11) Uiso 1 1 d
H16C H 0.682(4) -0.392(4) -0.155(3) 0.037(8) Uiso 1 1 d
H17A H 0.288(4) -0.176(4) 0.020(3) 0.031(8) Uiso 1 1 d
H17B H 0.353(4) -0.037(4) 0.134(3) 0.026(7) Uiso 1 1 d
H17C H 0.308(4) -0.229(4) 0.156(3) 0.026(7) Uiso 1 1 d

loop_
_atom_site_aniso_label
_atom_site_aniso_U_11
_atom_site_aniso_U_22
_atom_site_aniso_U_33
_atom_site_aniso_U_23
_atom_site_aniso_U_13
_atom_site_aniso_U_12
S1 0.0224(4) 0.0195(3) 0.0191(3) 0.0043(2) 0.0075(3) 0.0023(2)
C1 0.0127(11) 0.0141(11) 0.0121(11) -0.0014(9) 0.0022(9) 0.0049(9)
C2 0.0118(11) 0.0174(11) 0.0113(11) 0.0018(9) 0.0029(9) 0.0049(9)
C3 0.0115(11) 0.0126(11) 0.0129(11) 0.0014(9) 0.0019(9) 0.0040(9)
C4 0.0139(11) 0.0178(12) 0.0137(11) 0.0011(9) 0.0032(9) 0.0046(9)
C5 0.0125(11) 0.0164(12) 0.0146(11) 0.0039(9) 0.0030(9) 0.0012(9)
C6 0.0103(11) 0.0171(11) 0.0135(11) 0.0025(9) 0.0020(9) 0.0036(9)
C7 0.0135(12) 0.0151(12) 0.0115(12) 0.0016(9) 0.0063(10) 0.0063(9)
C8 0.0236(13) 0.0133(13) 0.0273(14) 0.0046(10) 0.0044(11) 0.0005(10)
C9 0.0151(12) 0.0156(11) 0.0129(11) 0.0051(9) 0.0057(9) 0.0052(9)
C10 0.0152(12) 0.0173(11) 0.0166(12) 0.0067(9) 0.0063(10) 0.0046(9)
C11 0.0149(12) 0.0228(13) 0.0233(13) 0.0091(10) 0.0131(10) 0.0087(10)
C12 0.0259(14) 0.0189(12) 0.0195(12) 0.0059(10) 0.0135(11) 0.0087(10)
C13 0.0174(12) 0.0170(12) 0.0137(12) 0.0005(10) 0.0046(10) 0.0018(10)
C14 0.0147(12) 0.0160(11) 0.0146(12) 0.0046(9) 0.0051(9) 0.0045(9)
C15 0.0152(13) 0.0262(15) 0.0209(15) 0.0005(11) 0.0043(11) 0.0036(11)
C16 0.0375(18) 0.0300(16) 0.0317(17) -0.0012(13) 0.0220(15) 0.0088(14)
C17 0.0146(12) 0.0186(13) 0.0170(13) 0.0010(10) 0.0030(10) 0.0029(10)

loop_
_atom_type_symbol
_atom_type_description
_atom_type_scat_dispersion_real
_atom_type_scat_dispersion_imag
_atom_type_scat_source
C C 0.0033 0.0016 'International Tables Vol C Tables 4.2.6.8 and 6.1.1.4'
H H 0.0000 0.0000 'International Tables Vol C Tables 4.2.6.8 and 6.1.1.4'
S S 0.1246 0.1234 'International Tables Vol C Tables 4.2.6.8 and 6.1.1.4'

loop_
_geom_angle_atom_site_label_1
_geom_angle_atom_site_label_2
_geom_angle_atom_site_label_3
_geom_angle
_geom_angle_site_symmetry_1
C8 S1 C5 90.90(12) .
C3 C1 C2 118.3(2) 2_656
C3 C1 H1 120.4(16) 2_656
C2 C1 H1 121.2(16) .
C6 C2 C1 129.9(2) .
C6 C2 C3 109.7(2) .
C1 C2 C3 120.3(2) .
C1 C3 C2 121.4(2) 2_656
C1 C3 C4 132.5(2) 2_656
C2 C3 C4 106.13(18) .
C5 C4 C7 112.8(2) .
C5 C4 C3 107.0(2) .
C7 C4 C3 140.2(2) .
C4 C5 C6 111.2(2) .
C4 C5 S1 111.44(17) .
C6 C5 S1 137.32(18) .
C2 C6 C5 105.9(2) .
C2 C6 C9 126.7(2) .
C5 C6 C9 127.3(2) .
C8 C7 C4 111.0(2) .
C8 C7 H7 126(2) .
C4 C7 H7 123(2) .
C7 C8 S1 113.87(19) .
C7 C8 H8 127.4(19) .
S1 C8 H8 118.7(19) .
C14 C9 C10 119.5(2) .
C14 C9 C6 120.2(2) .
C10 C9 C6 120.3(2) .
C11 C10 C9 118.8(2) .
C11 C10 C15 119.2(2) .
C9 C10 C15 121.9(2) .
C12 C11 C10 122.5(2) .
C12 C11 H11 119.9(16) .
C10 C11 H11 117.6(16) .
C11 C12 C13 118.1(2) .
C11 C12 C16 121.0(2) .
C13 C12 C16 120.9(2) .
C12 C13 C14 121.8(2) .
C12 C13 H13 117.9(15) .
C14 C13 H13 120.2(15) .
C13 C14 C9 119.3(2) .
C13 C14 C17 118.6(2) .
C9 C14 C17 122.1(2) .
C10 C15 H15A 112(2) .
C10 C15 H15B 113(2) .
H15A C15 H15B 108(3) .
C10 C15 H15C 112(2) .
H15A C15 H15C 98(3) .
H15B C15 H15C 112(3) .
C12 C16 H16A 113(3) .
C12 C16 H16B 112(3) .
H16A C16 H16B 97(3) .
C12 C16 H16C 112.4(17) .
H16A C16 H16C 115(3) .
H16B C16 H16C 106(3) .
C14 C17 H17A 109.5(18) .
C14 C17 H17B 111.4(16) .
H17A C17 H17B 107(2) .
C14 C17 H17C 112.5(17) .
H17A C17 H17C 109(2) .
H17B C17 H17C 108(2) .

loop_
_geom_bond_atom_site_label_1
_geom_bond_atom_site_label_2
_geom_bond_distance
_geom_bond_site_symmetry_2
S1 C8 1.714(3) .
S1 C5 1.720(2) .
C1 C3 1.363(3) 2_656
C1 C2 1.418(3) .
C1 H1 0.93(3) .
C2 C6 1.398(3) .
C2 C3 1.456(3) .
C3 C1 1.363(3) 2_656
C3 C4 1.461(3) .
C4 C5 1.384(3) .
C4 C7 1.425(3) .
C5 C6 1.447(3) .
C6 C9 1.477(3) .
C7 C8 1.357(4) .
C7 H7 0.70(3) .
C8 H8 0.88(3) .
C9 C14 1.404(3) .
C9 C10 1.409(3) .
C10 C11 1.392(3) .
C10 C15 1.502(3) .
C11 C12 1.377(4) .
C11 H11 0.91(3) .
C12 C13 1.390(3) .
C12 C16 1.508(4) .
C13 C14 1.392(3) .
C13 H13 0.96(3) .
C14 C17 1.500(3) .
C15 H15A 0.89(4) .
C15 H15B 0.88(4) .
C15 H15C 0.87(4) .
C16 H16A 0.93(5) .
C16 H16B 0.82(4) .
C16 H16C 1.00(3) .
C17 H17A 0.92(3) .
C17 H17B 0.95(3) .
C17 H17C 0.95(3) .

loop_
_geom_torsion_atom_site_label_1
_geom_torsion_atom_site_label_2
_geom_torsion_atom_site_label_3
_geom_torsion_atom_site_label_4
_geom_torsion
_geom_torsion_site_symmetry_1
_geom_torsion_site_symmetry_4
C3 C1 C2 C6 179.9(2) 2_656 .
C3 C1 C2 C3 0.5(3) 2_656 .
C6 C2 C3 C1 180.0(2) . 2_656
C1 C2 C3 C1 -0.5(4) . 2_656
C6 C2 C3 C4 0.2(2) . .
C1 C2 C3 C4 179.75(19) . .
C1 C3 C4 C5 179.7(2) 2_656 .
C2 C3 C4 C5 -0.6(2) . .
C1 C3 C4 C7 -2.4(5) 2_656 .
C2 C3 C4 C7 177.3(3) . .
C7 C4 C5 C6 -177.75(19) . .
C3 C4 C5 C6 0.8(3) . .
C7 C4 C5 S1 0.0(3) . .
C3 C4 C5 S1 178.62(15) . .
C8 S1 C5 C4 0.24(18) . .
C8 S1 C5 C6 177.2(3) . .
C1 C2 C6 C5 -179.2(2) . .
C3 C2 C6 C5 0.3(2) . .
C1 C2 C6 C9 2.4(4) . .
C3 C2 C6 C9 -178.1(2) . .
C4 C5 C6 C2 -0.7(3) . .
S1 C5 C6 C2 -177.7(2) . .
C4 C5 C6 C9 177.6(2) . .
S1 C5 C6 C9 0.7(4) . .
C5 C4 C7 C8 -0.4(3) . .
C3 C4 C7 C8 -178.3(3) . .
C4 C7 C8 S1 0.6(3) . .
C5 S1 C8 C7 -0.5(2) . .
C2 C6 C9 C14 60.6(3) . .
C5 C6 C9 C14 -117.4(3) . .
C2 C6 C9 C10 -118.9(3) . .
C5 C6 C9 C10 63.0(3) . .
C14 C9 C10 C11 0.7(3) . .
C6 C9 C10 C11 -179.7(2) . .
C14 C9 C10 C15 -176.0(2) . .
C6 C9 C10 C15 3.5(3) . .
C9 C10 C11 C12 -1.0(3) . .
C15 C10 C11 C12 175.8(2) . .
C10 C11 C12 C13 0.1(3) . .
C10 C11 C12 C16 -179.7(2) . .
C11 C12 C13 C14 1.1(3) . .
C16 C12 C13 C14 -179.0(2) . .
C12 C13 C14 C9 -1.4(3) . .
C12 C13 C14 C17 176.8(2) . .
C10 C9 C14 C13 0.4(3) . .
C6 C9 C14 C13 -179.1(2) . .
C10 C9 C14 C17 -177.7(2) . .
C6 C9 C14 C17 2.7(3) . .
